data_7106297
_publ_author_name 'Sandeep Kumar Dey Gopal Das'
_publ_section_title
;
 A selective fluoride encapsulated neutral tripodal receptor capsule:
 solvatochromism and solvatomorphism
;
_journal_name_full Chem.Commun.
_journal_page_first 4983
_journal_paper_doi 10.1039/c0cc05430e
_journal_volume 47
_journal_year 2011
_chemical_formula_moiety 'C27 H24 N10 O15, C16 H36 N, F, O'
_chemical_formula_sum 'C43 H60 F N11 O16'
_chemical_formula_weight 1006.02
_chemical_name_systematic
;
?
;
_space_group_IT_number 14
_symmetry_cell_setting monoclinic
_symmetry_space_group_name_Hall '-P 2ybc'
_symmetry_space_group_name_H-M 'P 1 21/c 1'
_atom_sites_solution_hydrogens geom
_atom_sites_solution_primary direct
_atom_sites_solution_secondary difmap
_audit_creation_method SHELXL-97
_cell_angle_alpha 90.00
_cell_angle_beta 127.592(9)
_cell_angle_gamma 90.00
_cell_formula_units_Z 4
_cell_length_a 16.129(3)
_cell_length_b 15.781(2)
_cell_length_c 25.393(4)
_cell_measurement_reflns_used 3872
_cell_measurement_temperature 298(2)
_cell_measurement_theta_max 20.59
_cell_measurement_theta_min 2.77
_cell_volume 5121.4(15)
_computing_cell_refinement 'Bruker Smart'
_computing_data_collection 'Bruker Smart'
_computing_data_reduction 'Bruker SAINT'
_computing_molecular_graphics 'Bruker SHELXTL'
_computing_publication_material 'Bruker SHELXTL'
_computing_structure_refinement 'SHELXL-97 (Sheldrick, 1997)'
_computing_structure_solution 'SHELXS-97 (Sheldrick, 1990)'
_diffrn_ambient_temperature 298(2)
_diffrn_measured_fraction_theta_full 0.987
_diffrn_measured_fraction_theta_max 0.987
_diffrn_measurement_device_type 'CCD area detector'
_diffrn_measurement_method 'phi and onega scans'
_diffrn_radiation_monochromator graphite
_diffrn_radiation_source 'fine-focus sealed tube'
_diffrn_radiation_type MoK\a
_diffrn_radiation_wavelength 0.71073
_diffrn_reflns_av_R_equivalents 0.0935
_diffrn_reflns_av_sigmaI/netI 0.0837
_diffrn_reflns_limit_h_max 19
_diffrn_reflns_limit_h_min -18
_diffrn_reflns_limit_k_max 18
_diffrn_reflns_limit_k_min -18
_diffrn_reflns_limit_l_max 29
_diffrn_reflns_limit_l_min -29
_diffrn_reflns_number 35440
_diffrn_reflns_theta_full 24.89
_diffrn_reflns_theta_max 24.89
_diffrn_reflns_theta_min 2.77
_exptl_absorpt_coefficient_mu 0.103
_exptl_absorpt_correction_T_max 0.968
_exptl_absorpt_correction_T_min 0.954
_exptl_absorpt_correction_type multi-scan
_exptl_absorpt_process_details 'SADABS (Sheldrick, 1997)'
_exptl_crystal_colour colorless
_exptl_crystal_density_diffrn 1.305
_exptl_crystal_density_method 'not measured'
_exptl_crystal_description plate
_exptl_crystal_F_000 2128
_exptl_crystal_size_max 0.46
_exptl_crystal_size_mid 0.40
_exptl_crystal_size_min 0.32
_refine_diff_density_max 0.389
_refine_diff_density_min -0.173
_refine_diff_density_rms 0.039
_refine_ls_extinction_method none
_refine_ls_goodness_of_fit_ref 1.008
_refine_ls_hydrogen_treatment none
_refine_ls_matrix_type full
_refine_ls_number_parameters 644
_refine_ls_number_reflns 8791
_refine_ls_number_restraints 0
_refine_ls_restrained_S_all 1.008
_refine_ls_R_factor_all 0.1197
_refine_ls_R_factor_gt 0.0603
_refine_ls_shift/su_max 0.004
_refine_ls_shift/su_mean 0.001
_refine_ls_structure_factor_coef Fsqd
_refine_ls_weighting_details 'calc w=1/[\s^2^(Fo^2^)+(0.1000P)^2^+0.0200P] where P=(Fo^2^+2Fc^2^)/3'
_refine_ls_weighting_scheme calc
_refine_ls_wR_factor_gt 0.1636
_refine_ls_wR_factor_ref 0.2034
_reflns_number_gt 7719
_reflns_number_total 8854
_reflns_threshold_expression >2sigma(I)
_cod_data_source_file c0cc05430e.txt
_cod_data_source_block Amide(F)-H2O
_cod_depositor_comments
;
The following automatic conversions were performed:

'_exptl_absorpt_correction_type' value 'Multi-scan' changed to
'multi-scan' according to the built-in table from CIF Core dictionary
named 'cif_core.dic' version 2.4.1 from 2010-06-29.

Automatic conversion script
Id: cif_fix_values 1646 2011-03-28 12:23:43Z adriana 
;
_cod_original_sg_symbol_H-M P21/c
_cod_database_code 7106297

loop_
_symmetry_equiv_pos_as_xyz
'x, y, z'
'-x, y+1/2, -z+1/2'
'-x, -y, -z'
'x, -y-1/2, z-1/2'

loop_
_atom_site_label
_atom_site_type_symbol
_atom_site_fract_x
_atom_site_fract_y
_atom_site_fract_z
_atom_site_U_iso_or_equiv
_atom_site_adp_type
_atom_site_occupancy
_atom_site_symmetry_multiplicity
_atom_site_calc_flag
_atom_site_refinement_flags
_atom_site_disorder_assembly
_atom_site_disorder_group
O1 O 0.73045(19) 0.06669(16) 0.11641(14) 0.0968(8) Uani 1 1 d . . .
O2 O 0.4724(3) -0.14156(19) 0.03603(18) 0.1235(11) Uani 1 1 d . . .
O3 O 0.3459(3) -0.1302(2) 0.04013(19) 0.1423(13) Uani 1 1 d . . .
O4 O 0.4337(3) 0.2165(2) 0.1776(2) 0.1280(11) Uani 1 1 d . . .
O5 O 0.3305(3) 0.1137(2) 0.1492(2) 0.1442(14) Uani 1 1 d . . .
O6 O 0.85852(19) 0.54667(16) 0.30281(12) 0.0920(7) Uani 1 1 d . . .
O7 O 0.7108(3) 0.1796(2) 0.31284(18) 0.1327(12) Uani 1 1 d . . .
O8 O 0.7274(3) 0.1873(2) 0.40310(19) 0.1359(12) Uani 1 1 d . . .
O9 O 0.9096(3) 0.5452(3) 0.50824(17) 0.1387(14) Uani 1 1 d . . .
O10 O 0.8930(3) 0.4287(3) 0.5459(2) 0.1653(17) Uani 1 1 d . . .
O11 O 0.33807(17) 0.38587(15) -0.04375(11) 0.0779(6) Uani 1 1 d . . .
O12 O 0.1034(2) 0.5544(2) -0.03119(16) 0.1179(10) Uani 1 1 d . . .
O13 O 0.1064(2) 0.5456(2) 0.05439(15) 0.1236(11) Uani 1 1 d . . .
O14 O 0.5432(2) 0.3931(2) 0.26143(13) 0.1267(12) Uani 1 1 d . . .
O15 O 0.4181(2) 0.4418(2) 0.25918(12) 0.1022(9) Uani 1 1 d . . .
N1 N 0.7280(2) 0.36122(16) 0.10568(13) 0.0689(7) Uani 1 1 d . . .
N2 N 0.72557(19) 0.19383(17) 0.15542(14) 0.0762(8) Uani 1 1 d . . .
H2 H 0.6947 0.2242 0.1669 0.091 Uiso 1 1 d R . .
N3 N 0.4242(3) -0.1033(2) 0.05023(16) 0.0890(9) Uani 1 1 d . . .
N4 N 0.4032(3) 0.1467(2) 0.15493(17) 0.0901(9) Uani 1 1 d . . .
N5 N 0.7627(2) 0.44606(17) 0.22432(14) 0.0744(7) Uani 1 1 d . . .
H5A H 0.7292 0.3991 0.2143 0.089 Uiso 1 1 d R . .
N6 N 0.7337(3) 0.2177(2) 0.3617(2) 0.0951(10) Uani 1 1 d . . .
N7 N 0.8844(3) 0.4712(4) 0.5024(2) 0.1106(13) Uani 1 1 d . . .
N8 N 0.50061(19) 0.35751(16) 0.04890(12) 0.0656(7) Uani 1 1 d . . .
H8A H 0.5409 0.3533 0.0915 0.079 Uiso 1 1 d R . .
N9 N 0.1419(2) 0.5309(2) 0.02482(18) 0.0876(9) Uani 1 1 d . . .
N10 N 0.4552(2) 0.4202(2) 0.23163(13) 0.0768(8) Uani 1 1 d . . .
C1 C 0.7799(3) 0.2861(2) 0.1048(2) 0.0841(10) Uani 1 1 d . . .
H1A H 0.8397 0.3031 0.1070 0.101 Uiso 1 1 calc R . .
H1B H 0.7319 0.2555 0.0635 0.101 Uiso 1 1 calc R . .
C2 C 0.8159(3) 0.2285(2) 0.1629(2) 0.0899(11) Uani 1 1 d . . .
H2A H 0.8577 0.1827 0.1648 0.108 Uiso 1 1 calc R . .
H2B H 0.8590 0.2602 0.2041 0.108 Uiso 1 1 calc R . .
C3 C 0.6898(2) 0.1172(2) 0.13148(17) 0.0705(9) Uani 1 1 d . . .
C4 C 0.5911(2) 0.08877(19) 0.12200(15) 0.0604(8) Uani 1 1 d . . .
C5 C 0.5503(2) 0.01149(19) 0.09086(15) 0.0642(8) Uani 1 1 d . . .
H5 H 0.5819 -0.0191 0.0761 0.077 Uiso 1 1 calc R . .
C6 C 0.4634(3) -0.01986(19) 0.08182(15) 0.0665(8) Uani 1 1 d . . .
C7 C 0.4139(2) 0.0223(2) 0.10251(16) 0.0708(9) Uani 1 1 d . . .
H7 H 0.3550 0.0002 0.0963 0.085 Uiso 1 1 calc R . .
C8 C 0.4555(2) 0.0992(2) 0.13301(15) 0.0639(8) Uani 1 1 d . . .
C9 C 0.5431(2) 0.13398(19) 0.14368(15) 0.0633(8) Uani 1 1 d . . .
H9 H 0.5692 0.1861 0.1647 0.076 Uiso 1 1 calc R . .
C10 C 0.8023(3) 0.4296(2) 0.14602(19) 0.0811(10) Uani 1 1 d . . .
H10A H 0.8140 0.4623 0.1187 0.097 Uiso 1 1 calc R . .
H10B H 0.8687 0.4049 0.1821 0.097 Uiso 1 1 calc R . .
C11 C 0.7653(3) 0.4884(2) 0.17474(18) 0.0825(10) Uani 1 1 d . . .
H11A H 0.8118 0.5368 0.1948 0.099 Uiso 1 1 calc R . .
H11B H 0.6959 0.5090 0.1393 0.099 Uiso 1 1 calc R . .
C12 C 0.8112(2) 0.4783(2) 0.28528(17) 0.0716(9) Uani 1 1 d . . .
C13 C 0.8067(2) 0.4282(2) 0.33381(15) 0.0647(8) Uani 1 1 d . . .
C18 C 0.7712(2) 0.3454(2) 0.32401(16) 0.0689(8) Uani 1 1 d . . .
H18 H 0.7463 0.3171 0.2848 0.083 Uiso 1 1 calc R . .
C17 C 0.7730(2) 0.3054(2) 0.37291(17) 0.0732(9) Uani 1 1 d . . .
C16 C 0.8094(3) 0.3447(3) 0.43201(18) 0.0820(10) Uani 1 1 d . . .
H16 H 0.8101 0.3172 0.4647 0.098 Uiso 1 1 calc R . .
C15 C 0.8447(2) 0.4267(3) 0.44003(18) 0.0805(10) Uani 1 1 d . . .
C14 C 0.8437(2) 0.4686(2) 0.39289(18) 0.0755(9) Uani 1 1 d . . .
H14 H 0.8678 0.5241 0.4003 0.091 Uiso 1 1 calc R . .
C19 C 0.6398(3) 0.3884(2) 0.03921(17) 0.0757(9) Uani 1 1 d . . .
H19A H 0.6577 0.3817 0.0093 0.091 Uiso 1 1 calc R . .
H19B H 0.6263 0.4480 0.0403 0.091 Uiso 1 1 calc R . .
C20 C 0.5419(2) 0.3381(2) 0.01301(17) 0.0753(9) Uani 1 1 d . . .
H20A H 0.4892 0.3508 -0.0337 0.090 Uiso 1 1 calc R . .
H20B H 0.5576 0.2781 0.0170 0.090 Uiso 1 1 calc R . .
C21 C 0.4021(2) 0.38153(18) 0.01726(15) 0.0592(8) Uani 1 1 d . . .
C22 C 0.3685(2) 0.40827(18) 0.05858(14) 0.0546(7) Uani 1 1 d . . .
C27 C 0.4281(2) 0.39749(18) 0.12681(14) 0.0582(7) Uani 1 1 d . . .
H27 H 0.4918 0.3691 0.1501 0.070 Uiso 1 1 calc R . .
C26 C 0.3911(2) 0.42969(19) 0.15948(14) 0.0597(8) Uani 1 1 d . . .
C25 C 0.2980(2) 0.4730(2) 0.12754(16) 0.0647(8) Uani 1 1 d . . .
H25 H 0.2753 0.4950 0.1507 0.078 Uiso 1 1 calc R . .
C24 C 0.2405(2) 0.4822(2) 0.06022(15) 0.0628(8) Uani 1 1 d . . .
C23 C 0.2733(2) 0.45051(19) 0.02551(15) 0.0619(8) Uani 1 1 d . . .
H23 H 0.2318 0.4572 -0.0204 0.074 Uiso 1 1 calc R . .
N11 N 0.19050(17) 0.32075(15) 0.24747(12) 0.0635(7) Uani 1 1 d . . .
C40 C 0.1171(2) 0.2765(2) 0.18038(16) 0.0715(9) Uani 1 1 d . . .
H40A H 0.1228 0.2158 0.1880 0.086 Uiso 1 1 calc R . .
H40B H 0.0458 0.2926 0.1612 0.086 Uiso 1 1 calc R . .
C41 C 0.1363(3) 0.2949(2) 0.13060(17) 0.0833(10) Uani 1 1 d . . .
H41A H 0.2068 0.2777 0.1487 0.100 Uiso 1 1 calc R . .
H41B H 0.1305 0.3554 0.1223 0.100 Uiso 1 1 calc R . .
C42 C 0.0593(3) 0.2490(3) 0.06589(19) 0.1012(12) Uani 1 1 d . . .
H42A H 0.0663 0.1885 0.0744 0.121 Uiso 1 1 calc R . .
H42B H -0.0111 0.2651 0.0488 0.121 Uiso 1 1 calc R . .
C43 C 0.0736(4) 0.2669(3) 0.0140(2) 0.1240(16) Uani 1 1 d . . .
H43A H 0.0536 0.3244 -0.0010 0.186 Uiso 1 1 calc R . .
H43B H 0.0306 0.2291 -0.0228 0.186 Uiso 1 1 calc R . .
H43C H 0.1457 0.2588 0.0326 0.186 Uiso 1 1 calc R . .
C28 C 0.1892(2) 0.41611(19) 0.23912(16) 0.0654(8) Uani 1 1 d . . .
H28A H 0.2352 0.4411 0.2831 0.078 Uiso 1 1 calc R . .
H28B H 0.2192 0.4281 0.2164 0.078 Uiso 1 1 calc R . .
C29 C 0.0852(2) 0.4609(2) 0.20207(17) 0.0712(9) Uani 1 1 d . . .
H29A H 0.0568 0.4553 0.2263 0.085 Uiso 1 1 calc R . .
H29B H 0.0363 0.4353 0.1586 0.085 Uiso 1 1 calc R . .
C30 C 0.0994(3) 0.5540(2) 0.19430(19) 0.0870(11) Uani 1 1 d . . .
H30A H 0.1524 0.5774 0.2380 0.104 Uiso 1 1 calc R . .
H30B H 0.1254 0.5584 0.1686 0.104 Uiso 1 1 calc R . .
C31 C 0.0031(3) 0.6065(3) 0.1616(2) 0.1191(16) Uani 1 1 d . . .
H31A H -0.0500 0.5843 0.1181 0.179 Uiso 1 1 calc R . .
H31B H 0.0187 0.6639 0.1577 0.179 Uiso 1 1 calc R . .
H31C H -0.0214 0.6053 0.1878 0.179 Uiso 1 1 calc R . .
C32 C 0.1557(2) 0.2974(2) 0.28890(16) 0.0712(9) Uani 1 1 d . . .
H32A H 0.1512 0.2362 0.2894 0.085 Uiso 1 1 calc R . .
H32B H 0.0859 0.3198 0.2673 0.085 Uiso 1 1 calc R . .
C33 C 0.2249(3) 0.3285(2) 0.35972(17) 0.0818(10) Uani 1 1 d . . .
H33A H 0.2298 0.3898 0.3598 0.098 Uiso 1 1 calc R . .
H33B H 0.2947 0.3056 0.3820 0.098 Uiso 1 1 calc R . .
C34 C 0.1848(3) 0.3034(3) 0.3979(2) 0.0999(12) Uani 1 1 d . . .
H34A H 0.1154 0.3269 0.3762 0.120 Uiso 1 1 calc R . .
H34B H 0.1793 0.2422 0.3978 0.120 Uiso 1 1 calc R . .
C35 C 0.2564(4) 0.3346(4) 0.4686(2) 0.1351(18) Uani 1 1 d . . .
H35A H 0.3243 0.3095 0.4907 0.203 Uiso 1 1 calc R . .
H35B H 0.2282 0.3192 0.4914 0.203 Uiso 1 1 calc R . .
H35C H 0.2624 0.3952 0.4688 0.203 Uiso 1 1 calc R . .
C36 C 0.3032(2) 0.2930(2) 0.28134(16) 0.0702(9) Uani 1 1 d . . .
H36A H 0.3217 0.3089 0.2528 0.084 Uiso 1 1 calc R . .
H36B H 0.3481 0.3251 0.3222 0.084 Uiso 1 1 calc R . .
C37 C 0.3284(2) 0.2009(2) 0.29797(18) 0.0788(10) Uani 1 1 d . . .
H37A H 0.2842 0.1670 0.2580 0.095 Uiso 1 1 calc R . .
H37B H 0.3155 0.1840 0.3291 0.095 Uiso 1 1 calc R . .
C38 C 0.4436(3) 0.1867(2) 0.3287(2) 0.0880(11) Uani 1 1 d . . .
H38A H 0.4573 0.2107 0.2995 0.106 Uiso 1 1 calc R . .
H38B H 0.4868 0.2166 0.3708 0.106 Uiso 1 1 calc R . .
C39 C 0.4737(3) 0.0969(3) 0.3401(2) 0.1182(15) Uani 1 1 d . . .
H39A H 0.4583 0.0721 0.3677 0.177 Uiso 1 1 calc R . .
H39B H 0.5473 0.0922 0.3616 0.177 Uiso 1 1 calc R . .
H39C H 0.4352 0.0677 0.2982 0.177 Uiso 1 1 calc R . .
F1 F 0.63129(12) 0.31097(10) 0.17887(8) 0.0671(5) Uani 1 1 d . . .
O16 O 0.0507(3) 0.5128(3) 0.31535(19) 0.1768(18) Uani 1 1 d . . .

loop_
_atom_site_aniso_label
_atom_site_aniso_U_11
_atom_site_aniso_U_22
_atom_site_aniso_U_33
_atom_site_aniso_U_23
_atom_site_aniso_U_13
_atom_site_aniso_U_12
O1 0.0858(17) 0.0798(17) 0.143(2) -0.0100(15) 0.0794(18) 0.0041(13)
O2 0.123(2) 0.083(2) 0.158(3) -0.0432(19) 0.083(2) -0.0175(17)
O3 0.149(3) 0.130(3) 0.182(3) -0.071(2) 0.119(3) -0.079(2)
O4 0.166(3) 0.083(2) 0.209(3) -0.030(2) 0.153(3) -0.022(2)
O5 0.136(3) 0.139(3) 0.227(4) -0.050(2) 0.147(3) -0.041(2)
O6 0.0884(17) 0.0719(16) 0.0953(18) -0.0169(13) 0.0455(15) -0.0192(14)
O7 0.187(3) 0.091(2) 0.108(2) -0.0066(18) 0.083(2) -0.027(2)
O8 0.179(3) 0.120(3) 0.142(3) 0.026(2) 0.115(3) -0.004(2)
O9 0.130(3) 0.138(3) 0.107(2) -0.044(2) 0.051(2) 0.008(2)
O10 0.157(3) 0.245(5) 0.086(2) -0.044(3) 0.070(2) -0.038(3)
O11 0.0736(14) 0.0954(17) 0.0511(14) 0.0010(11) 0.0309(12) 0.0110(12)
O12 0.0893(19) 0.159(3) 0.0775(19) 0.0135(19) 0.0367(16) 0.0468(18)
O13 0.0755(17) 0.194(3) 0.103(2) -0.007(2) 0.0559(17) 0.0318(18)
O14 0.084(2) 0.215(4) 0.0600(16) 0.0165(18) 0.0336(15) 0.044(2)
O15 0.0836(17) 0.167(3) 0.0635(15) -0.0112(15) 0.0487(14) -0.0124(16)
N1 0.0660(16) 0.0620(17) 0.0789(18) -0.0005(13) 0.0443(15) -0.0049(13)
N2 0.0599(16) 0.0600(18) 0.107(2) 0.0048(15) 0.0503(16) 0.0016(13)
N3 0.093(2) 0.077(2) 0.090(2) -0.0154(17) 0.053(2) -0.0183(19)
N4 0.097(2) 0.084(2) 0.115(3) -0.0043(19) 0.078(2) -0.0061(19)
N5 0.0756(18) 0.0658(17) 0.0695(19) -0.0024(14) 0.0379(16) -0.0115(13)
N6 0.102(2) 0.087(3) 0.089(3) 0.017(2) 0.055(2) 0.0048(19)
N7 0.077(2) 0.164(4) 0.073(3) -0.025(3) 0.037(2) 0.002(2)
N8 0.0562(16) 0.0826(19) 0.0518(14) -0.0082(13) 0.0296(13) 0.0009(13)
N9 0.0606(18) 0.115(3) 0.069(2) -0.0061(18) 0.0303(18) 0.0107(16)
N10 0.0657(19) 0.107(2) 0.0539(18) -0.0064(15) 0.0344(16) -0.0116(16)
C1 0.071(2) 0.073(2) 0.123(3) -0.005(2) 0.067(2) -0.0049(18)
C2 0.0573(19) 0.072(2) 0.131(3) 0.013(2) 0.052(2) 0.0023(16)
C3 0.0609(19) 0.060(2) 0.089(2) 0.0066(18) 0.0449(19) 0.0055(16)
C4 0.0581(17) 0.0505(18) 0.0630(19) 0.0052(14) 0.0320(16) 0.0039(14)
C5 0.0630(19) 0.060(2) 0.064(2) 0.0052(15) 0.0360(17) 0.0076(15)
C6 0.068(2) 0.0537(19) 0.064(2) -0.0015(15) 0.0334(17) -0.0088(16)
C7 0.0611(19) 0.075(2) 0.072(2) 0.0042(18) 0.0382(18) -0.0068(17)
C8 0.0630(19) 0.062(2) 0.067(2) 0.0040(16) 0.0396(17) -0.0004(16)
C9 0.0636(18) 0.0570(19) 0.0644(19) 0.0001(15) 0.0365(16) -0.0035(15)
C10 0.077(2) 0.075(2) 0.093(3) -0.0003(19) 0.053(2) -0.0146(18)
C11 0.101(3) 0.065(2) 0.079(2) -0.0008(18) 0.053(2) -0.0144(19)
C12 0.0563(19) 0.072(2) 0.070(2) -0.0049(18) 0.0294(17) -0.0022(17)
C13 0.0466(16) 0.070(2) 0.057(2) -0.0039(17) 0.0216(15) 0.0015(15)
C18 0.0544(18) 0.074(2) 0.0585(19) 0.0023(17) 0.0243(16) 0.0085(16)
C17 0.0578(19) 0.080(3) 0.065(2) 0.0094(19) 0.0289(17) 0.0090(16)
C16 0.0566(19) 0.116(3) 0.062(2) 0.012(2) 0.0302(18) 0.022(2)
C15 0.0484(19) 0.110(3) 0.057(2) -0.015(2) 0.0193(17) 0.0093(19)
C14 0.0460(18) 0.089(3) 0.066(2) -0.010(2) 0.0214(17) 0.0043(16)
C19 0.080(2) 0.083(2) 0.073(2) 0.0037(18) 0.051(2) 0.0042(18)
C20 0.066(2) 0.088(2) 0.070(2) -0.0177(18) 0.0409(18) -0.0046(17)
C21 0.0602(19) 0.0583(19) 0.0506(19) -0.0030(14) 0.0295(17) -0.0046(14)
C22 0.0534(17) 0.0580(18) 0.0479(17) -0.0016(13) 0.0284(15) -0.0048(13)
C27 0.0566(17) 0.0586(19) 0.0553(19) 0.0026(14) 0.0320(16) -0.0018(13)
C26 0.0556(18) 0.069(2) 0.0502(18) -0.0055(15) 0.0302(16) -0.0124(15)
C25 0.0540(18) 0.078(2) 0.065(2) -0.0083(16) 0.0375(17) -0.0079(15)
C24 0.0459(16) 0.072(2) 0.059(2) -0.0034(15) 0.0260(16) 0.0011(14)
C23 0.0503(17) 0.072(2) 0.0503(17) 0.0003(15) 0.0240(15) -0.0040(14)
N11 0.0460(13) 0.0608(16) 0.0716(16) -0.0025(12) 0.0296(13) -0.0015(11)
C40 0.0524(17) 0.071(2) 0.071(2) -0.0102(16) 0.0276(17) -0.0036(15)
C41 0.067(2) 0.094(3) 0.077(2) -0.014(2) 0.0381(19) -0.0046(18)
C42 0.093(3) 0.110(3) 0.082(3) -0.014(2) 0.044(2) -0.001(2)
C43 0.116(3) 0.157(5) 0.096(3) -0.028(3) 0.063(3) -0.004(3)
C28 0.0520(17) 0.063(2) 0.068(2) 0.0011(15) 0.0299(16) -0.0020(14)
C29 0.0606(19) 0.069(2) 0.071(2) -0.0031(16) 0.0333(17) 0.0047(15)
C30 0.079(2) 0.074(2) 0.088(2) 0.0006(19) 0.040(2) 0.0055(18)
C31 0.098(3) 0.080(3) 0.130(4) 0.010(2) 0.045(3) 0.018(2)
C32 0.0548(18) 0.075(2) 0.081(2) -0.0014(17) 0.0399(18) -0.0061(15)
C33 0.074(2) 0.084(2) 0.081(2) -0.0066(19) 0.044(2) -0.0080(18)
C34 0.100(3) 0.111(3) 0.097(3) -0.002(2) 0.064(3) -0.017(2)
C35 0.155(5) 0.166(5) 0.102(4) -0.021(3) 0.087(4) -0.023(4)
C36 0.0472(17) 0.071(2) 0.077(2) 0.0019(16) 0.0297(16) 0.0055(14)
C37 0.0583(19) 0.073(2) 0.089(2) -0.0035(18) 0.0360(18) 0.0047(16)
C38 0.082(2) 0.086(3) 0.091(3) 0.008(2) 0.051(2) 0.0188(19)
C39 0.099(3) 0.094(3) 0.136(4) -0.002(3) 0.059(3) 0.025(2)
F1 0.0590(10) 0.0647(11) 0.0641(10) 0.0009(8) 0.0306(8) -0.0029(8)
O16 0.132(3) 0.283(5) 0.138(3) -0.063(3) 0.094(3) -0.062(3)

loop_
_atom_type_symbol
_atom_type_description
_atom_type_scat_dispersion_real
_atom_type_scat_dispersion_imag
_atom_type_scat_source
C C 0.0033 0.0016 'International Tables Vol C Tables 4.2.6.8 and 6.1.1.4'
H H 0.0000 0.0000 'International Tables Vol C Tables 4.2.6.8 and 6.1.1.4'
F F 0.0171 0.0103 'International Tables Vol C Tables 4.2.6.8 and 6.1.1.4'
N N 0.0061 0.0033 'International Tables Vol C Tables 4.2.6.8 and 6.1.1.4'
O O 0.0106 0.0060 'International Tables Vol C Tables 4.2.6.8 and 6.1.1.4'

loop_
_geom_angle_atom_site_label_1
_geom_angle_atom_site_label_2
_geom_angle_atom_site_label_3
_geom_angle
_geom_angle_site_symmetry_1
_geom_angle_site_symmetry_3
_geom_angle_publ_flag
C19 N1 C1 112.6(3) . . ?
C19 N1 C10 113.3(3) . . ?
C1 N1 C10 112.2(3) . . ?
C3 N2 C2 121.8(3) . . ?
C3 N2 H2 119.1 . . ?
C2 N2 H2 119.1 . . ?
O2 N3 O3 123.2(4) . . ?
O2 N3 C6 118.3(3) . . ?
O3 N3 C6 118.6(4) . . ?
O4 N4 O5 122.4(3) . . ?
O4 N4 C8 119.2(3) . . ?
O5 N4 C8 118.4(3) . . ?
C12 N5 C11 121.6(3) . . ?
C12 N5 H5A 119.2 . . ?
C11 N5 H5A 119.2 . . ?
O7 N6 O8 123.6(4) . . ?
O7 N6 C17 119.3(4) . . ?
O8 N6 C17 117.1(4) . . ?
O9 N7 O10 124.8(5) . . ?
O9 N7 C15 118.8(5) . . ?
O10 N7 C15 116.3(5) . . ?
C21 N8 C20 121.3(3) . . ?
C21 N8 H8A 119.4 . . ?
C20 N8 H8A 119.3 . . ?
O12 N9 O13 124.8(3) . . ?
O12 N9 C24 117.7(3) . . ?
O13 N9 C24 117.5(3) . . ?
O14 N10 O15 122.8(3) . . ?
O14 N10 C26 118.9(3) . . ?
O15 N10 C26 118.2(3) . . ?
N1 C1 C2 110.8(3) . . ?
N1 C1 H1A 109.5 . . ?
C2 C1 H1A 109.5 . . ?
N1 C1 H1B 109.5 . . ?
C2 C1 H1B 109.5 . . ?
H1A C1 H1B 108.1 . . ?
N2 C2 C1 109.9(3) . . ?
N2 C2 H2A 109.7 . . ?
C1 C2 H2A 109.7 . . ?
N2 C2 H2B 109.7 . . ?
C1 C2 H2B 109.7 . . ?
H2A C2 H2B 108.2 . . ?
O1 C3 N2 124.8(3) . . ?
O1 C3 C4 117.6(3) . . ?
N2 C3 C4 117.7(3) . . ?
C5 C4 C9 119.6(3) . . ?
C5 C4 C3 115.9(3) . . ?
C9 C4 C3 124.5(3) . . ?
C6 C5 C4 119.8(3) . . ?
C6 C5 H5 120.1 . . ?
C4 C5 H5 120.1 . . ?
C7 C6 C5 122.6(3) . . ?
C7 C6 N3 119.3(3) . . ?
C5 C6 N3 118.1(3) . . ?
C6 C7 C8 116.6(3) . . ?
C6 C7 H7 121.7 . . ?
C8 C7 H7 121.7 . . ?
C7 C8 C9 123.5(3) . . ?
C7 C8 N4 117.9(3) . . ?
C9 C8 N4 118.6(3) . . ?
C8 C9 C4 118.0(3) . . ?
C8 C9 H9 121.0 . . ?
C4 C9 H9 121.0 . . ?
N1 C10 C11 113.2(3) . . ?
N1 C10 H10A 108.9 . . ?
C11 C10 H10A 108.9 . . ?
N1 C10 H10B 108.9 . . ?
C11 C10 H10B 108.9 . . ?
H10A C10 H10B 107.7 . . ?
N5 C11 C10 111.5(3) . . ?
N5 C11 H11A 109.3 . . ?
C10 C11 H11A 109.3 . . ?
N5 C11 H11B 109.3 . . ?
C10 C11 H11B 109.3 . . ?
H11A C11 H11B 108.0 . . ?
O6 C12 N5 123.0(3) . . ?
O6 C12 C13 119.4(3) . . ?
N5 C12 C13 117.6(3) . . ?
C14 C13 C18 119.0(3) . . ?
C14 C13 C12 116.2(3) . . ?
C18 C13 C12 124.7(3) . . ?
C17 C18 C13 119.4(3) . . ?
C17 C18 H18 120.3 . . ?
C13 C18 H18 120.3 . . ?
C18 C17 C16 122.4(4) . . ?
C18 C17 N6 119.0(3) . . ?
C16 C17 N6 118.6(4) . . ?
C15 C16 C17 116.5(4) . . ?
C15 C16 H16 121.8 . . ?
C17 C16 H16 121.8 . . ?
C14 C15 C16 123.0(3) . . ?
C14 C15 N7 118.6(5) . . ?
C16 C15 N7 118.4(4) . . ?
C15 C14 C13 119.7(4) . . ?
C15 C14 H14 120.1 . . ?
C13 C14 H14 120.1 . . ?
N1 C19 C20 112.0(3) . . ?
N1 C19 H19A 109.2 . . ?
C20 C19 H19A 109.2 . . ?
N1 C19 H19B 109.2 . . ?
C20 C19 H19B 109.2 . . ?
H19A C19 H19B 107.9 . . ?
N8 C20 C19 111.7(3) . . ?
N8 C20 H20A 109.3 . . ?
C19 C20 H20A 109.3 . . ?
N8 C20 H20B 109.3 . . ?
C19 C20 H20B 109.3 . . ?
H20A C20 H20B 107.9 . . ?
O11 C21 N8 123.5(3) . . ?
O11 C21 C22 118.6(3) . . ?
N8 C21 C22 117.8(3) . . ?
C27 C22 C23 118.8(3) . . ?
C27 C22 C21 124.6(3) . . ?
C23 C22 C21 116.6(3) . . ?
C26 C27 C22 118.8(3) . . ?
C26 C27 H27 120.6 . . ?
C22 C27 H27 120.6 . . ?
C25 C26 C27 123.0(3) . . ?
C25 C26 N10 118.2(3) . . ?
C27 C26 N10 118.7(3) . . ?
C24 C25 C26 117.0(3) . . ?
C24 C25 H25 121.5 . . ?
C26 C25 H25 121.5 . . ?
C25 C24 C23 122.1(3) . . ?
C25 C24 N9 118.3(3) . . ?
C23 C24 N9 119.6(3) . . ?
C24 C23 C22 120.3(3) . . ?
C24 C23 H23 119.9 . . ?
C22 C23 H23 119.9 . . ?
C32 N11 C28 111.1(2) . . ?
C32 N11 C40 107.5(2) . . ?
C28 N11 C40 111.3(2) . . ?
C32 N11 C36 111.0(2) . . ?
C28 N11 C36 105.9(2) . . ?
C40 N11 C36 110.1(2) . . ?
C41 C40 N11 115.6(3) . . ?
C41 C40 H40A 108.4 . . ?
N11 C40 H40A 108.4 . . ?
C41 C40 H40B 108.4 . . ?
N11 C40 H40B 108.4 . . ?
H40A C40 H40B 107.4 . . ?
C40 C41 C42 111.6(3) . . ?
C40 C41 H41A 109.3 . . ?
C42 C41 H41A 109.3 . . ?
C40 C41 H41B 109.3 . . ?
C42 C41 H41B 109.3 . . ?
H41A C41 H41B 108.0 . . ?
C43 C42 C41 113.7(4) . . ?
C43 C42 H42A 108.8 . . ?
C41 C42 H42A 108.8 . . ?
C43 C42 H42B 108.8 . . ?
C41 C42 H42B 108.8 . . ?
H42A C42 H42B 107.7 . . ?
C42 C43 H43A 109.5 . . ?
C42 C43 H43B 109.5 . . ?
H43A C43 H43B 109.5 . . ?
C42 C43 H43C 109.5 . . ?
H43A C43 H43C 109.5 . . ?
H43B C43 H43C 109.5 . . ?
C29 C28 N11 117.9(2) . . ?
C29 C28 H28A 107.8 . . ?
N11 C28 H28A 107.8 . . ?
C29 C28 H28B 107.8 . . ?
N11 C28 H28B 107.8 . . ?
H28A C28 H28B 107.2 . . ?
C28 C29 C30 109.6(3) . . ?
C28 C29 H29A 109.7 . . ?
C30 C29 H29A 109.7 . . ?
C28 C29 H29B 109.7 . . ?
C30 C29 H29B 109.7 . . ?
H29A C29 H29B 108.2 . . ?
C31 C30 C29 115.0(3) . . ?
C31 C30 H30A 108.5 . . ?
C29 C30 H30A 108.5 . . ?
C31 C30 H30B 108.5 . . ?
C29 C30 H30B 108.5 . . ?
H30A C30 H30B 107.5 . . ?
C30 C31 H31A 109.5 . . ?
C30 C31 H31B 109.5 . . ?
H31A C31 H31B 109.5 . . ?
C30 C31 H31C 109.5 . . ?
H31A C31 H31C 109.5 . . ?
H31B C31 H31C 109.5 . . ?
N11 C32 C33 115.7(3) . . ?
N11 C32 H32A 108.4 . . ?
C33 C32 H32A 108.4 . . ?
N11 C32 H32B 108.4 . . ?
C33 C32 H32B 108.4 . . ?
H32A C32 H32B 107.4 . . ?
C32 C33 C34 112.7(3) . . ?
C32 C33 H33A 109.1 . . ?
C34 C33 H33A 109.1 . . ?
C32 C33 H33B 109.1 . . ?
C34 C33 H33B 109.1 . . ?
H33A C33 H33B 107.8 . . ?
C35 C34 C33 111.2(3) . . ?
C35 C34 H34A 109.4 . . ?
C33 C34 H34A 109.4 . . ?
C35 C34 H34B 109.4 . . ?
C33 C34 H34B 109.4 . . ?
H34A C34 H34B 108.0 . . ?
C34 C35 H35A 109.5 . . ?
C34 C35 H35B 109.5 . . ?
H35A C35 H35B 109.5 . . ?
C34 C35 H35C 109.5 . . ?
H35A C35 H35C 109.5 . . ?
H35B C35 H35C 109.5 . . ?
C37 C36 N11 117.5(3) . . ?
C37 C36 H36A 107.9 . . ?
N11 C36 H36A 107.9 . . ?
C37 C36 H36B 107.9 . . ?
N11 C36 H36B 107.9 . . ?
H36A C36 H36B 107.2 . . ?
C36 C37 C38 108.8(3) . . ?
C36 C37 H37A 109.9 . . ?
C38 C37 H37A 109.9 . . ?
C36 C37 H37B 109.9 . . ?
C38 C37 H37B 109.9 . . ?
H37A C37 H37B 108.3 . . ?
C39 C38 C37 113.3(3) . . ?
C39 C38 H38A 108.9 . . ?
C37 C38 H38A 108.9 . . ?
C39 C38 H38B 108.9 . . ?
C37 C38 H38B 108.9 . . ?
H38A C38 H38B 107.7 . . ?
C38 C39 H39A 109.5 . . ?
C38 C39 H39B 109.5 . . ?
H39A C39 H39B 109.5 . . ?
C38 C39 H39C 109.5 . . ?
H39A C39 H39C 109.5 . . ?
H39B C39 H39C 109.5 . . ?

loop_
_geom_bond_atom_site_label_1
_geom_bond_atom_site_label_2
_geom_bond_distance
_geom_bond_site_symmetry_2
_geom_bond_publ_flag
O1 C3 1.233(4) . ?
O2 N3 1.200(4) . ?
O3 N3 1.203(4) . ?
O4 N4 1.201(4) . ?
O5 N4 1.208(4) . ?
O6 C12 1.237(4) . ?
O7 N6 1.215(4) . ?
O8 N6 1.216(4) . ?
O9 N7 1.216(5) . ?
O10 N7 1.224(5) . ?
O11 C21 1.233(3) . ?
O12 N9 1.211(4) . ?
O13 N9 1.212(4) . ?
O14 N10 1.208(4) . ?
O15 N10 1.213(3) . ?
N1 C19 1.458(4) . ?
N1 C1 1.459(4) . ?
N1 C10 1.467(4) . ?
N2 C3 1.318(4) . ?
N2 C2 1.455(4) . ?
N2 H2 0.8599 . ?
N3 C6 1.469(4) . ?
N4 C8 1.469(4) . ?
N5 C12 1.338(4) . ?
N5 C11 1.449(4) . ?
N5 H5A 0.8600 . ?
N6 C17 1.476(5) . ?
N7 C15 1.474(5) . ?
N8 C21 1.326(4) . ?
N8 C20 1.452(4) . ?
N8 H8A 0.8600 . ?
N9 C24 1.477(4) . ?
N10 C26 1.462(4) . ?
C1 C2 1.514(5) . ?
C1 H1A 0.9700 . ?
C1 H1B 0.9700 . ?
C2 H2A 0.9700 . ?
C2 H2B 0.9700 . ?
C3 C4 1.524(4) . ?
C4 C5 1.382(4) . ?
C4 C9 1.390(4) . ?
C5 C6 1.368(4) . ?
C5 H5 0.9300 . ?
C6 C7 1.367(4) . ?
C7 C8 1.374(4) . ?
C7 H7 0.9300 . ?
C8 C9 1.379(4) . ?
C9 H9 0.9300 . ?
C10 C11 1.509(5) . ?
C10 H10A 0.9700 . ?
C10 H10B 0.9700 . ?
C11 H11A 0.9700 . ?
C11 H11B 0.9700 . ?
C12 C13 1.502(5) . ?
C13 C14 1.386(4) . ?
C13 C18 1.388(4) . ?
C18 C17 1.376(5) . ?
C18 H18 0.9300 . ?
C17 C16 1.380(5) . ?
C16 C15 1.379(5) . ?
C16 H16 0.9300 . ?
C15 C14 1.359(5) . ?
C14 H14 0.9300 . ?
C19 C20 1.512(5) . ?
C19 H19A 0.9700 . ?
C19 H19B 0.9700 . ?
C20 H20A 0.9700 . ?
C20 H20B 0.9700 . ?
C21 C22 1.505(4) . ?
C22 C27 1.387(4) . ?
C22 C23 1.391(4) . ?
C27 C26 1.381(4) . ?
C27 H27 0.9300 . ?
C26 C25 1.375(4) . ?
C25 C24 1.367(4) . ?
C25 H25 0.9300 . ?
C24 C23 1.370(4) . ?
C23 H23 0.9300 . ?
N11 C32 1.509(4) . ?
N11 C28 1.518(4) . ?
N11 C40 1.527(4) . ?
N11 C36 1.526(4) . ?
C40 C41 1.502(5) . ?
C40 H40A 0.9700 . ?
C40 H40B 0.9700 . ?
C41 C42 1.509(5) . ?
C41 H41A 0.9700 . ?
C41 H41B 0.9700 . ?
C42 C43 1.496(6) . ?
C42 H42A 0.9700 . ?
C42 H42B 0.9700 . ?
C43 H43A 0.9600 . ?
C43 H43B 0.9600 . ?
C43 H43C 0.9600 . ?
C28 C29 1.508(4) . ?
C28 H28A 0.9700 . ?
C28 H28B 0.9700 . ?
C29 C30 1.518(5) . ?
C29 H29A 0.9700 . ?
C29 H29B 0.9700 . ?
C30 C31 1.488(5) . ?
C30 H30A 0.9700 . ?
C30 H30B 0.9700 . ?
C31 H31A 0.9600 . ?
C31 H31B 0.9600 . ?
C31 H31C 0.9600 . ?
C32 C33 1.507(5) . ?
C32 H32A 0.9700 . ?
C32 H32B 0.9700 . ?
C33 C34 1.511(5) . ?
C33 H33A 0.9700 . ?
C33 H33B 0.9700 . ?
C34 C35 1.506(6) . ?
C34 H34A 0.9700 . ?
C34 H34B 0.9700 . ?
C35 H35A 0.9600 . ?
C35 H35B 0.9600 . ?
C35 H35C 0.9600 . ?
C36 C37 1.498(4) . ?
C36 H36A 0.9700 . ?
C36 H36B 0.9700 . ?
C37 C38 1.530(5) . ?
C37 H37A 0.9700 . ?
C37 H37B 0.9700 . ?
C38 C39 1.468(5) . ?
C38 H38A 0.9700 . ?
C38 H38B 0.9700 . ?
C39 H39A 0.9600 . ?
C39 H39B 0.9600 . ?
C39 H39C 0.9600 . ?
